data_2018092
loop_
_publ_author_name
'Nalla, Sowjanya'
'Bond, Marcus R.'

_publ_section_title
;
 [CuCl~3~(H~2~O)]^{-^} complexes aggregated to form hydrate columns in
 methyl-substituted pyridinium or piperidinium salts
;
_journal_coeditor_code BM3105
_journal_issue 6
_journal_name_full 'Acta Crystallographica Section C'
_journal_page_first m185
_journal_page_last m194
_journal_paper_doi 10.1107/S0108270111017306
_journal_volume 67
_journal_year 2011
_chemical_formula_iupac '(C8 H12 N1) [Cu Cl3 (H2 O)]'
_chemical_formula_moiety 'C8 H12 N1 +, H2 Cl3 Cu1 O1 -'
_chemical_formula_sum 'C8 H14 Cl3 Cu N O'
_chemical_formula_weight 310.09
_chemical_name_systematic
;
1,2,3-trimethylpyridinium aquatrichloridocuprate(II)
;
_space_group_crystal_system monoclinic
_space_group_IT_number 12
_space_group_name_Hall '-C 2y'
_space_group_name_H-M_alt 'C 1 2/m 1'
_symmetry_space_group_name_Hall '-C 2y'
_symmetry_space_group_name_H-M 'C 1 2/m 1'
_atom_sites_solution_hydrogens difmap
_atom_sites_solution_primary direct
_atom_sites_solution_secondary difmap
_cell_angle_alpha 90
_cell_angle_beta 103.521(9)
_cell_angle_gamma 90
_cell_formula_units_Z 4
_cell_length_a 15.6883(19)
_cell_length_b 9.2405(10)
_cell_length_c 8.5073(10)
_cell_measurement_reflns_used 1303
_cell_measurement_temperature 295(2)
_cell_measurement_theta_max 27.485
_cell_measurement_theta_min 2.91
_cell_volume 1199.1(2)
_computing_cell_refinement 'SCALEPACK (Otwinowski & Minor, 1997)'
_computing_data_collection 'COLLECT (Nonius, 1998)'
_computing_data_reduction 'DENZO and SCALEPACK (Otwinowski & Minor, 1997)'
_computing_molecular_graphics 'ORTEP-3 for Windows (Farrugia, 1997)'
_computing_publication_material 'WinGX (Farrugia, 1999)'
_computing_structure_refinement 'SHELXL97 (Sheldrick, 2008)'
_computing_structure_solution 'SIR92 (Altomare <i>et al.</i>, 1993)'
_diffrn_ambient_temperature 295(2)
_diffrn_detector_area_resol_mean 9
_diffrn_measured_fraction_theta_full 0.986
_diffrn_measured_fraction_theta_max 0.986
_diffrn_measurement_device '95mm CCD camera on \k-goniostat'
_diffrn_measurement_device_type 'Nonius KappaCCD area-detector'
_diffrn_measurement_method CCD
_diffrn_radiation_monochromator graphite
_diffrn_radiation_type MoK\a
_diffrn_radiation_wavelength 0.71073
_diffrn_reflns_av_R_equivalents 0.0228
_diffrn_reflns_limit_h_max 20
_diffrn_reflns_limit_h_min -20
_diffrn_reflns_limit_k_max 11
_diffrn_reflns_limit_k_min -11
_diffrn_reflns_limit_l_max 11
_diffrn_reflns_limit_l_min -10
_diffrn_reflns_number 2595
_diffrn_reflns_theta_full 27.46
_diffrn_reflns_theta_max 27.46
_diffrn_reflns_theta_min 4.58
_exptl_absorpt_coefficient_mu 2.457
_exptl_absorpt_correction_T_max 0.875
_exptl_absorpt_correction_T_min 0.631
_exptl_absorpt_correction_type multi-scan
_exptl_absorpt_process_details '(DENZO/SCALEPACK; Otwinowski & Minor, 1997)'
_exptl_crystal_colour green
_exptl_crystal_density_diffrn 1.718
_exptl_crystal_density_method 'not measured'
_exptl_crystal_description prism
_exptl_crystal_F_000 628
_exptl_crystal_size_max 0.30
_exptl_crystal_size_mid 0.13
_exptl_crystal_size_min 0.08
_refine_diff_density_max 1.244
_refine_diff_density_min -0.973
_refine_ls_extinction_coef 0.0079(15)
_refine_ls_extinction_expression Fc^*^=kFc[1+0.001xFc^2^\l^3^/sin(2\q)]^-1/4^
_refine_ls_extinction_method SHELXL
_refine_ls_goodness_of_fit_ref 1.093
_refine_ls_hydrogen_treatment mixed
_refine_ls_matrix_type full
_refine_ls_number_parameters 79
_refine_ls_number_reflns 1440
_refine_ls_number_restraints 1
_refine_ls_restrained_S_all 1.093
_refine_ls_R_factor_all 0.0558
_refine_ls_R_factor_gt 0.0421
_refine_ls_shift/su_max 0.001
_refine_ls_shift/su_mean 0
_refine_ls_structure_factor_coef Fsqd
_refine_ls_weighting_details 'calc w=1/[\s^2^(Fo^2^)+(0.0491P)^2^+2.7746P] where P=(Fo^2^+2Fc^2^)/3'
_refine_ls_weighting_scheme calc
_refine_ls_wR_factor_gt 0.1001
_refine_ls_wR_factor_ref 0.1118
_reflns_number_gt 1184
_reflns_number_total 1440
_reflns_threshold_expression I>2\s(I)
_cod_data_source_file bm3105.cif
_cod_data_source_block I295K
_cod_database_code 2018092
_cod_database_fobs_code 2018092

loop_
_space_group_symop_operation_xyz
'x, y, z'
'-x, y, -z'
'x+1/2, y+1/2, z'
'-x+1/2, y+1/2, -z'
'-x, -y, -z'
'x, -y, z'
'-x+1/2, -y+1/2, -z'
'x+1/2, -y+1/2, z'

loop_
_atom_site_type_symbol
_atom_site_label
_atom_site_fract_x
_atom_site_fract_y
_atom_site_fract_z
_atom_site_U_iso_or_equiv
_atom_site_adp_type
_atom_site_calc_flag
_atom_site_refinement_flags
_atom_site_occupancy
_atom_site_symmetry_multiplicity
_atom_site_disorder_assembly
_atom_site_disorder_group
Cu Cu1 0.62810(4) 0.0000 0.08032(7) 0.0401(3) Uani d S 1 2 . .
Cl Cl1 0.51917(10) 0.0000 0.2104(2) 0.0570(4) Uani d S 1 2 . .
Cl Cl2 0.65301(6) 0.24171(9) 0.11533(12) 0.0485(3) Uani d . 1 1 . .
O O1 0.7185(3) 0.0000 -0.0509(7) 0.0621(11) Uani d SD 1 2 . .
H H1 0.748(3) 0.074(4) -0.042(8) 0.12(2) Uiso d D 1 1 . .
N N1 0.9031(2) 0.1282(3) 0.3485(4) 0.0399(7) Uani d P 0.50 1 . .
C C11 0.8720(3) 0.2699(5) 0.3979(5) 0.0567(10) Uani d . 1 1 . .
H H11A 0.8093 0.2748 0.3629 0.085 Uiso calc R 1 1 . .
H H11B 0.8976 0.3471 0.3491 0.085 Uiso calc R 1 1 . .
H H11C 0.8890 0.2789 0.5134 0.085 Uiso calc R 1 1 . .
C C2 0.8715(3) 0.0000 0.3936(6) 0.0403(10) Uani d S 1 2 . .
C C21 0.8033(4) 0.0000 0.4903(8) 0.0653(17) Uani d S 1 2 . .
H H21A 0.7461 0.0000 0.4186 0.098 Uiso calc SR 1 2 . .
H H21B 0.8100 0.0848 0.5572 0.098 Uiso calc PR 0.50 1 . .
H H21C 0.8100 -0.0848 0.5572 0.098 Uiso calc PR 0.50 1 . .
C C3 0.9031(2) 0.1282(3) 0.3485(4) 0.0399(7) Uani d P 0.50 1 . .
C C5 0.9956(3) 0.0000 0.2117(6) 0.0455(11) Uani d S 1 2 . .
H H5 1.0373 0.0000 0.1500 0.055 Uiso calc SR 1 2 . .
C C6 0.9644(2) 0.1276(4) 0.2577(4) 0.0418(8) Uani d . 1 1 . .
H H6 0.9851 0.2149 0.2270 0.050 Uiso calc R 1 1 . .

loop_
_atom_site_aniso_label
_atom_site_aniso_U_11
_atom_site_aniso_U_22
_atom_site_aniso_U_33
_atom_site_aniso_U_12
_atom_site_aniso_U_13
_atom_site_aniso_U_23
Cu1 0.0484(4) 0.0279(3) 0.0506(4) 0.000 0.0249(3) 0.000
Cl1 0.0708(9) 0.0329(6) 0.0830(10) 0.000 0.0500(8) 0.000
Cl2 0.0514(5) 0.0314(4) 0.0688(6) -0.0066(3) 0.0264(4) -0.0058(4)
O1 0.072(3) 0.034(2) 0.098(3) 0.000 0.055(3) 0.000
N1 0.0391(15) 0.0377(16) 0.0405(15) 0.0039(12) 0.0046(12) -0.0009(12)
C11 0.059(2) 0.042(2) 0.071(3) 0.0103(17) 0.017(2) -0.0049(18)
C2 0.037(2) 0.044(3) 0.040(2) 0.000 0.0083(19) 0.000
C21 0.050(3) 0.084(5) 0.070(4) 0.000 0.031(3) 0.000
C3 0.0391(15) 0.0377(16) 0.0405(15) 0.0039(12) 0.0046(12) -0.0009(12)
C5 0.046(3) 0.051(3) 0.042(3) 0.000 0.015(2) 0.000
C6 0.0447(18) 0.0396(18) 0.0413(17) -0.0016(14) 0.0100(14) 0.0058(14)

loop_
_atom_type_symbol
_atom_type_description
_atom_type_scat_dispersion_real
_atom_type_scat_dispersion_imag
_atom_type_scat_source
C C 0.0033 0.0016 'International Tables Vol C Tables 4.2.6.8 and 6.1.1.4'
H H 0.0000 0.0000 'International Tables Vol C Tables 4.2.6.8 and 6.1.1.4'
N N 0.0061 0.0033 'International Tables Vol C Tables 4.2.6.8 and 6.1.1.4'
Cl Cl 0.1484 0.1585 'International Tables Vol C Tables 4.2.6.8 and 6.1.1.4'
Cu Cu 0.3201 1.2651 'International Tables Vol C Tables 4.2.6.8 and 6.1.1.4'
O O 0.0106 0.0060 'International Tables Vol C Tables 4.2.6.8 and 6.1.1.4'

loop_
_geom_angle_atom_site_label_1
_geom_angle_atom_site_label_2
_geom_angle_atom_site_label_3
_geom_angle_site_symmetry_1
_geom_angle_site_symmetry_3
_geom_angle
_geom_angle_publ_flag
Cl1 Cu1 Cl1 . 2_655 82.91(6) yes
Cl1 Cu1 Cl2 . . 93.60(3) yes
Cl1 Cu1 Cl2 2_655 . 100.71(3) yes
Cl2 Cu1 Cl2 . 6 158.09(6) yes
Cl1 Cu1 O1 . . 175.81(15) yes
Cl1 Cu1 O1 2_655 . 92.90(17) yes
Cl2 Cu1 O1 . . 87.16(4) yes
Cu1 Cl1 Cu1 . 2_655 97.09(6) yes
Cu1 O1 H1 . . 114(5) ?
H1 O1 H1 6 . 112(9) ?
C6 N1 C2 . . 120.1(3) ?
C6 N1 C11 . . 118.8(3) ?
C2 N1 C11 . . 121.0(3) ?
N1 C11 H11A . . 109.5 ?
N1 C11 H11B . . 109.5 ?
H11A C11 H11B . . 109.5 ?
N1 C11 H11C . . 109.5 ?
H11A C11 H11C . . 109.5 ?
H11B C11 H11C . . 109.5 ?
N1 C2 C3 . 6 119.3(4) ?
N1 C2 C21 . . 120.4(2) ?
C2 C21 H21A . . 109.5 ?
C2 C21 H21B . . 109.5 ?
C2 C21 H21C . . 109.5 ?
H21A C21 H21B . . 109.5 ?
H21A C21 H21C . . 109.5 ?
H21B C21 H21C . . 109.5 ?
C6 C5 C6 . 6 119.0(5) ?
C6 C5 H5 . . 120.5 ?
C6 C5 H5 6 . 120.5 ?
N1 C6 C5 . . 120.7(3) ?
N1 C6 H6 . . 119.6 ?
C5 C6 H6 . . 119.6 ?

loop_
_geom_bond_atom_site_label_1
_geom_bond_atom_site_label_2
_geom_bond_site_symmetry_2
_geom_bond_distance
_geom_bond_publ_flag
Cu1 Cl1 . 2.2428(14) yes
Cu1 Cl1 2_655 2.964(2) yes
Cu1 Cl2 . 2.2750(9) yes
Cu1 O1 . 1.999(4) yes
O1 H1 . 0.817(10) ?
N1 C6 . 1.367(5) ?
N1 C2 . 1.373(4) ?
N1 C11 . 1.491(4) ?
C11 H11A . 0.9600 ?
C11 H11B . 0.9600 ?
C11 H11C . 0.9600 ?
C2 C21 . 1.493(6) ?
C21 H21A . 0.9600 ?
C21 H21B . 0.9600 ?
C21 H21C . 0.9600 ?
C5 C6 . 1.368(4) ?
C5 H5 . 0.9300 ?
C5 C6 6 1.368(4) ?
C6 H6 . 0.9300 ?
